data_1544341
loop_
_publ_author_name
'Ding, Xulong'
'Li, Li'

_publ_section_title
;
 Bis(\m-4-amino-<i>N</i>-oxidobenzamide)bis[(4-amino-<i>N</i>-oxidobenzamide)aquacobalt]
 dihydrate
;
_journal_coeditor_code SJ4066
_journal_issue 10
_journal_name_full IUCrData
_journal_page_first x161640
_journal_paper_doi 10.1107/S2414314616016400
_journal_volume 1
_journal_year 2016
_chemical_formula_iupac '[Co2 (C7 H7 N2 O2)4 (H2 O)2], 2H2 O'
_chemical_formula_moiety 'C28 H32 Co2 N8 O10, 2(H2 O)'
_chemical_formula_sum 'C28 H36 Co2 N8 O12'
_chemical_formula_weight 794.51
_chemical_name_systematic
'Bis(\m-4-amino-<i>N</i>-oxidobenzamide)bis[(4-amino-<i>N</i>-oxidobenzamide)aquacobalt] dihydrate'
_space_group_crystal_system monoclinic
_space_group_IT_number 14
_space_group_name_Hall '-P 2yn'
_space_group_name_H-M_alt 'P 1 21/n 1'
_symmetry_space_group_name_Hall '-P 2yn'
_symmetry_space_group_name_H-M 'P 1 21/n 1'
_atom_sites_solution_hydrogens mixed
_audit_creation_method SHELXL-2014/7
_cell_angle_alpha 90
_cell_angle_beta 93.2190(10)
_cell_angle_gamma 90
_cell_formula_units_Z 2
_cell_length_a 10.6382(7)
_cell_length_b 7.6075(5)
_cell_length_c 19.8693(13)
_cell_measurement_reflns_used 2780
_cell_measurement_temperature 296(2)
_cell_measurement_theta_max 27.8
_cell_measurement_theta_min 2.86
_cell_volume 1605.49(18)
_computing_cell_refinement
;
APEX2 and SAINT (Bruker, 2005)
;
_computing_data_collection
;
APEX2 (Bruker, 2005)
;
_computing_data_reduction
;
SAINT (Bruker, 2005)
;
_computing_molecular_graphics
;
SHELXTL (Sheldrick, 2008) and DIAMOND (Brandenburg, 1999)
;
_computing_publication_material
;
SHELXTL (Sheldrick, 2008)
;
_computing_structure_refinement
;
<i>SHELXL2014/7</i> (Sheldrick, 2015)
;
_computing_structure_solution
;
SHELXS97 (Sheldrick, 2008)
;
_diffrn_ambient_temperature 296(2)
_diffrn_measured_fraction_theta_full 0.996
_diffrn_measured_fraction_theta_max 0.988
_diffrn_measurement_device_type 'Bruker APEXII CCD'
_diffrn_measurement_method '\f and \w scans'
_diffrn_radiation_type MoK\a
_diffrn_radiation_wavelength 0.71073
_diffrn_reflns_av_R_equivalents 0.0331
_diffrn_reflns_limit_h_max 14
_diffrn_reflns_limit_h_min -13
_diffrn_reflns_limit_k_max 9
_diffrn_reflns_limit_k_min -10
_diffrn_reflns_limit_l_max 20
_diffrn_reflns_limit_l_min -26
_diffrn_reflns_number 10770
_diffrn_reflns_theta_full 25.242
_diffrn_reflns_theta_max 28.378
_diffrn_reflns_theta_min 2.053
_exptl_absorpt_coefficient_mu 1.110
_exptl_absorpt_correction_T_max 0.7843
_exptl_absorpt_correction_T_min 0.7463
_exptl_absorpt_correction_type multi-scan
_exptl_absorpt_process_details
;
(SADABS; Bruker, 2005)
;
_exptl_crystal_colour brown
_exptl_crystal_density_diffrn 1.643
_exptl_crystal_density_method 'not measured'
_exptl_crystal_description prism
_exptl_crystal_F_000 820
_exptl_crystal_size_max 0.280
_exptl_crystal_size_mid 0.250
_exptl_crystal_size_min 0.230
_refine_diff_density_max 0.591
_refine_diff_density_min -0.484
_refine_ls_extinction_method none
_refine_ls_goodness_of_fit_ref 0.946
_refine_ls_hydrogen_treatment constr
_refine_ls_matrix_type full
_refine_ls_number_parameters 226
_refine_ls_number_reflns 3984
_refine_ls_number_restraints 2
_refine_ls_restrained_S_all 3.732
_refine_ls_R_factor_all 0.0501
_refine_ls_R_factor_gt 0.0334
_refine_ls_shift/su_max 0.000
_refine_ls_shift/su_mean 0.000
_refine_ls_structure_factor_coef Fsqd
_refine_ls_weighting_details 'w=1/[\s^2^(Fo^2^)+(0.0398P)^2^+1.2061P] where P=(Fo^2^+2Fc^2^)/3'
_refine_ls_weighting_scheme calc
_refine_ls_wR_factor_gt 0.0778
_refine_ls_wR_factor_ref 0.0859
_reflns_number_gt 3123
_reflns_number_total 3984
_reflns_threshold_expression 'I > 2\s(I)'
_cod_data_source_file sj4066sup1.cif
_cod_data_source_block I
_cod_database_code 1544341
_shelx_space_group_comment
;
The symmetry employed for this shelxl refinement is uniquely defined
by the following loop, which should always be used as a source of
symmetry information in preference to the above space-group names.
They are only intended as comments.
;
_shelx_estimated_absorpt_t_min 0.746
_shelx_estimated_absorpt_t_max 0.784

loop_
_space_group_symop_operation_xyz
'x, y, z'
'-x+1/2, y+1/2, -z+1/2'
'-x, -y, -z'
'x-1/2, -y-1/2, z-1/2'

loop_
_atom_site_type_symbol
_atom_site_label
_atom_site_fract_x
_atom_site_fract_y
_atom_site_fract_z
_atom_site_U_iso_or_equiv
_atom_site_adp_type
_atom_site_calc_flag
_atom_site_occupancy
Co Co1 0.02073(3) 0.19515(4) 0.02648(2) 0.01957(9) Uani d 1
O O1 0.03470(15) 0.1624(2) 0.13027(7) 0.0276(3) Uani d 1
O O3 0.02485(14) 0.26232(19) -0.07576(7) 0.0243(3) Uani d 1
O O2 0.17079(15) 0.3594(2) 0.05349(7) 0.0271(3) Uani d 1
N N2 0.17829(18) 0.3738(3) 0.12290(9) 0.0280(4) Uani d 1
H H2 0.2269 0.4511 0.1423 0.034 Uiso calc 1
C C8 0.12639(19) 0.2018(3) -0.17786(10) 0.0203(4) Uani d 1
O O5 -0.11627(15) 0.39954(19) 0.04215(7) 0.0263(3) Uani d 1
H H5A -0.1234 0.4649 0.0074 0.039 Uiso d 1
H H5B -0.0824 0.4815 0.0659 0.032 Uiso d 1
C C14 0.10440(19) 0.1713(3) -0.10601(10) 0.0194(4) Uani d 1
C C7 0.1105(2) 0.2684(3) 0.15950(10) 0.0218(4) Uani d 1
C C4 0.1405(2) 0.2830(3) 0.37565(11) 0.0301(5) Uani d 1
C C12 0.0396(2) 0.2982(3) -0.28674(10) 0.0267(5) Uani d 1
H H12 -0.0247 0.3530 -0.3125 0.032 Uiso calc 1
C C11 0.1431(2) 0.2297(3) -0.31795(10) 0.0239(4) Uani d 1
C C1 0.12380(19) 0.2772(3) 0.23381(10) 0.0210(4) Uani d 1
C C13 0.0319(2) 0.2851(3) -0.21764(10) 0.0242(4) Uani d 1
H H13 -0.0372 0.3325 -0.1974 0.029 Uiso calc 1
N N1 0.1472(2) 0.2922(4) 0.44496(10) 0.0537(7) Uani d 1
H H1A 0.2143 0.3404 0.4631 0.064 Uiso d 1
H H1B 0.0937 0.2416 0.4655 0.064 Uiso d 1
C C6 0.0353(2) 0.1913(3) 0.27101(10) 0.0268(5) Uani d 1
H H6 -0.0302 0.1307 0.2484 0.032 Uiso calc 1
C C5 0.0426(2) 0.1937(3) 0.34055(11) 0.0326(5) Uani d 1
H H5 -0.0199 0.1340 0.3650 0.039 Uiso d 1
N N3 0.1540(2) 0.2500(3) -0.38711(9) 0.0324(4) Uani d 1
H H3A 0.0772 0.2451 -0.4051 0.039 Uiso d 1
H H3B 0.2181 0.2073 -0.4059 0.039 Uiso d 1
C C10 0.2395(2) 0.1511(3) -0.27810(11) 0.0272(5) Uani d 1
H H10 0.3100 0.1073 -0.2981 0.033 Uiso calc 1
C C9 0.2312(2) 0.1375(3) -0.20921(11) 0.0255(4) Uani d 1
H H9 0.2964 0.0849 -0.1833 0.031 Uiso calc 1
C C2 0.2233(2) 0.3625(3) 0.26928(11) 0.0280(5) Uani d 1
H H2A 0.2847 0.4187 0.2456 0.034 Uiso calc 1
C C3 0.2321(2) 0.3649(3) 0.33879(11) 0.0314(5) Uani d 1
H H3 0.2996 0.4215 0.3613 0.038 Uiso calc 1
O O6 0.4080(2) 0.2162(4) 0.02767(13) 0.0874(9) Uani d 1
H H6A 0.3381 0.2481 0.0425 0.105 Uiso d 1
H H6B 0.4146 0.3256 0.0198 0.105 Uiso d 1
N N4 0.16524(16) 0.0421(2) -0.07437(8) 0.0211(4) Uani d 1
H H4 0.2273 -0.0089 -0.0923 0.025 Uiso calc 1
O O4 0.12774(13) -0.01100(19) -0.01141(6) 0.0209(3) Uani d 1

loop_
_atom_site_aniso_label
_atom_site_aniso_U_11
_atom_site_aniso_U_22
_atom_site_aniso_U_33
_atom_site_aniso_U_12
_atom_site_aniso_U_13
_atom_site_aniso_U_23
Co1 0.02660(16) 0.01796(14) 0.01431(13) -0.00035(11) 0.00260(10) -0.00054(10)
O1 0.0365(9) 0.0277(8) 0.0183(7) -0.0102(7) -0.0017(6) -0.0001(6)
O3 0.0322(8) 0.0240(7) 0.0171(7) 0.0064(6) 0.0044(6) 0.0008(6)
O2 0.0339(9) 0.0311(8) 0.0165(7) -0.0052(7) 0.0030(6) 0.0001(6)
N2 0.0336(10) 0.0317(10) 0.0188(9) -0.0110(8) 0.0008(7) -0.0033(7)
C8 0.0241(10) 0.0198(10) 0.0172(9) -0.0028(8) 0.0035(7) 0.0008(8)
O5 0.0352(9) 0.0211(7) 0.0231(8) 0.0015(6) 0.0055(6) 0.0016(6)
C14 0.0226(10) 0.0187(10) 0.0171(9) -0.0031(8) 0.0016(7) -0.0011(7)
C7 0.0248(10) 0.0210(10) 0.0196(10) 0.0012(8) 0.0006(8) -0.0010(8)
C4 0.0310(12) 0.0380(13) 0.0206(10) 0.0021(10) -0.0029(9) -0.0011(9)
C12 0.0271(11) 0.0321(12) 0.0210(10) 0.0018(9) 0.0024(8) 0.0057(9)
C11 0.0287(11) 0.0253(11) 0.0183(10) -0.0047(9) 0.0058(8) 0.0010(8)
C1 0.0231(10) 0.0221(11) 0.0177(9) 0.0004(8) -0.0012(7) -0.0014(8)
C13 0.0233(11) 0.0280(11) 0.0220(10) 0.0030(9) 0.0059(8) 0.0013(8)
N1 0.0495(14) 0.093(2) 0.0175(10) -0.0225(14) -0.0037(9) -0.0022(11)
C6 0.0274(11) 0.0310(11) 0.0214(10) -0.0051(9) -0.0030(8) -0.0029(9)
C5 0.0322(12) 0.0444(14) 0.0212(10) -0.0109(11) 0.0009(9) 0.0019(10)
N3 0.0341(11) 0.0459(12) 0.0177(9) -0.0006(9) 0.0065(8) 0.0020(8)
C10 0.0262(11) 0.0305(12) 0.0258(11) 0.0030(9) 0.0087(9) 0.0005(9)
C9 0.0261(11) 0.0276(11) 0.0230(10) 0.0050(9) 0.0025(8) 0.0030(9)
C2 0.0258(11) 0.0341(12) 0.0241(11) -0.0061(9) 0.0018(8) -0.0017(9)
C3 0.0264(12) 0.0399(13) 0.0270(11) -0.0069(10) -0.0061(9) -0.0062(10)
O6 0.0394(13) 0.137(3) 0.0859(18) -0.0009(15) 0.0076(12) -0.0290(18)
N4 0.0234(9) 0.0241(9) 0.0163(8) 0.0018(7) 0.0046(6) 0.0012(7)
O4 0.0279(8) 0.0221(7) 0.0129(6) 0.0004(6) 0.0023(5) 0.0021(5)

loop_
_atom_type_symbol
_atom_type_description
_atom_type_scat_dispersion_real
_atom_type_scat_dispersion_imag
_atom_type_scat_source
C C 0.0033 0.0016 'International Tables Vol C Tables 4.2.6.8 and 6.1.1.4'
H H 0.0000 0.0000 'International Tables Vol C Tables 4.2.6.8 and 6.1.1.4'
N N 0.0061 0.0033 'International Tables Vol C Tables 4.2.6.8 and 6.1.1.4'
O O 0.0106 0.0060 'International Tables Vol C Tables 4.2.6.8 and 6.1.1.4'
Co Co 0.3494 0.9721 'International Tables Vol C Tables 4.2.6.8 and 6.1.1.4'

loop_
_geom_angle_atom_site_label_1
_geom_angle_atom_site_label_2
_geom_angle_atom_site_label_3
_geom_angle_site_symmetry_1
_geom_angle_site_symmetry_3
_geom_angle
O2 Co1 O1 . . 78.69(6)
O2 Co1 O3 . . 92.65(6)
O1 Co1 O3 . . 171.07(6)
O2 Co1 O4 . . 96.76(6)
O1 Co1 O4 . . 104.87(6)
O3 Co1 O4 . . 78.10(5)
O2 Co1 O4 . 3 172.41(5)
O1 Co1 O4 . 3 94.15(5)
O3 Co1 O4 . 3 94.60(6)
O4 Co1 O4 . 3 82.56(6)
O2 Co1 O5 . . 92.56(6)
O1 Co1 O5 . . 87.39(6)
O3 Co1 O5 . . 90.87(5)
O4 Co1 O5 . . 165.83(5)
O4 Co1 O5 3 . 89.58(6)
C7 O1 Co1 . . 112.97(13)
C14 O3 Co1 . . 112.10(12)
N2 O2 Co1 . . 107.85(11)
C7 N2 O2 . . 119.88(17)
C7 N2 H2 . . 120.1
O2 N2 H2 . . 120.1
C9 C8 C13 . . 118.33(18)
C9 C8 C14 . . 123.36(18)
C13 C8 C14 . . 118.04(18)
Co1 O5 H5A . . 109.5
Co1 O5 H5B . . 109.8
H5A O5 H5B . . 92.2
O3 C14 N4 . . 120.23(18)
O3 C14 C8 . . 121.16(18)
N4 C14 C8 . . 118.54(18)
O1 C7 N2 . . 119.28(18)
O1 C7 C1 . . 120.88(18)
N2 C7 C1 . . 119.83(18)
N1 C4 C5 . . 121.3(2)
N1 C4 C3 . . 120.2(2)
C5 C4 C3 . . 118.5(2)
C13 C12 C11 . . 120.4(2)
C13 C12 H12 . . 119.8
C11 C12 H12 . . 119.8
N3 C11 C10 . . 120.5(2)
N3 C11 C12 . . 120.6(2)
C10 C11 C12 . . 118.77(19)
C6 C1 C2 . . 117.76(18)
C6 C1 C7 . . 118.68(18)
C2 C1 C7 . . 123.52(19)
C12 C13 C8 . . 120.90(19)
C12 C13 H13 . . 119.5
C8 C13 H13 . . 119.5
C4 N1 H1A . . 115.7
C4 N1 H1B . . 118.6
H1A N1 H1B . . 125.2
C5 C6 C1 . . 121.6(2)
C5 C6 H6 . . 119.2
C1 C6 H6 . . 119.2
C6 C5 C4 . . 120.3(2)
C6 C5 H5 . . 120.0
C4 C5 H5 . . 119.7
C11 N3 H3A . . 105.8
C11 N3 H3B . . 119.9
H3A N3 H3B . . 123.5
C9 C10 C11 . . 120.6(2)
C9 C10 H10 . . 119.7
C11 C10 H10 . . 119.7
C10 C9 C8 . . 120.9(2)
C10 C9 H9 . . 119.6
C8 C9 H9 . . 119.6
C3 C2 C1 . . 121.2(2)
C3 C2 H2A . . 119.4
C1 C2 H2A . . 119.4
C2 C3 C4 . . 120.6(2)
C2 C3 H3 . . 119.7
C4 C3 H3 . . 119.7
H6A O6 H6B . . 82.3
C14 N4 O4 . . 119.12(17)
C14 N4 H4 . . 120.4
O4 N4 H4 . . 120.4
N4 O4 Co1 . . 107.06(11)
N4 O4 Co1 . 3 108.24(10)
Co1 O4 Co1 . 3 97.44(6)

loop_
_geom_bond_atom_site_label_1
_geom_bond_atom_site_label_2
_geom_bond_site_symmetry_2
_geom_bond_distance
Co1 O2 . 2.0741(15)
Co1 O1 . 2.0742(14)
Co1 O3 . 2.0975(14)
Co1 O4 . 2.1021(14)
Co1 O4 3 2.1198(15)
Co1 O5 . 2.1655(15)
O1 C7 . 1.259(2)
O3 C14 . 1.270(2)
O2 N2 . 1.381(2)
N2 C7 . 1.323(3)
N2 H2 . 0.8600
C8 C9 . 1.396(3)
C8 C13 . 1.396(3)
C8 C14 . 1.478(3)
O5 H5A . 0.8500
O5 H5B . 0.8500
C14 N4 . 1.317(3)
C7 C1 . 1.477(3)
C4 N1 . 1.377(3)
C4 C5 . 1.397(3)
C4 C3 . 1.398(3)
C12 C13 . 1.384(3)
C12 C11 . 1.395(3)
C12 H12 . 0.9300
C11 N3 . 1.394(3)
C11 C10 . 1.395(3)
C1 C6 . 1.392(3)
C1 C2 . 1.398(3)
C13 H13 . 0.9300
N1 H1A . 0.8628
N1 H1B . 0.8150
C6 C5 . 1.380(3)
C6 H6 . 0.9300
C5 H5 . 0.9600
N3 H3A . 0.8745
N3 H3B . 0.8598
C10 C9 . 1.380(3)
C10 H10 . 0.9300
C9 H9 . 0.9300
C2 C3 . 1.379(3)
C2 H2A . 0.9300
C3 H3 . 0.9300
O6 H6A . 0.8499
O6 H6B . 0.8501
N4 O4 . 1.394(2)
N4 H4 . 0.8600
O4 Co1 3 2.1199(15)

loop_
_geom_hbond_atom_site_label_D
_geom_hbond_atom_site_label_H
_geom_hbond_atom_site_label_A
_geom_hbond_site_symmetry_A
_geom_hbond_distance_DH
_geom_hbond_distance_HA
_geom_hbond_distance_DA
_geom_hbond_angle_DHA
O5 H5A O2 3_565 0.85 1.85 2.681(2) 163.7
N1 H1B O6 4_566 0.81 2.41 3.106(3) 144.0
N1 H1A O4 2 0.86 2.20 3.060(3) 173.6
O5 H5B O3 3_565 0.85 2.05 2.817(2) 150.0
N3 H3A O6 4_565 0.87 2.20 3.047(3) 163.1
N3 H3B O5 4_665 0.86 2.24 3.103(2) 178.3
O6 H6A O2 . 0.85 1.99 2.822(3) 164.2
O6 H6A N2 . 0.85 2.58 3.392(3) 160.0
N4 H4 N3 2_544 0.86 2.28 3.063(3) 152.1

loop_
_geom_torsion_atom_site_label_1
_geom_torsion_atom_site_label_2
_geom_torsion_atom_site_label_3
_geom_torsion_atom_site_label_4
_geom_torsion_site_symmetry_4
_geom_torsion
Co1 O2 N2 C7 . 10.8(2)
Co1 O3 C14 N4 . 5.4(2)
Co1 O3 C14 C8 . -177.58(14)
C9 C8 C14 O3 . 164.1(2)
C13 C8 C14 O3 . -21.9(3)
C9 C8 C14 N4 . -18.8(3)
C13 C8 C14 N4 . 155.16(19)
Co1 O1 C7 N2 . -5.6(3)
Co1 O1 C7 C1 . 173.90(15)
O2 N2 C7 O1 . -3.8(3)
O2 N2 C7 C1 . 176.66(18)
C13 C12 C11 N3 . -177.0(2)
C13 C12 C11 C10 . -1.2(3)
O1 C7 C1 C6 . -11.9(3)
N2 C7 C1 C6 . 167.6(2)
O1 C7 C1 C2 . 165.8(2)
N2 C7 C1 C2 . -14.7(3)
C11 C12 C13 C8 . -0.7(3)
C9 C8 C13 C12 . 2.3(3)
C14 C8 C13 C12 . -172.0(2)
C2 C1 C6 C5 . 1.9(3)
C7 C1 C6 C5 . 179.7(2)
C1 C6 C5 C4 . -0.3(4)
N1 C4 C5 C6 . 177.8(2)
C3 C4 C5 C6 . -1.7(4)
N3 C11 C10 C9 . 177.3(2)
C12 C11 C10 C9 . 1.5(3)
C11 C10 C9 C8 . 0.1(3)
C13 C8 C9 C10 . -2.0(3)
C14 C8 C9 C10 . 171.9(2)
C6 C1 C2 C3 . -1.4(3)
C7 C1 C2 C3 . -179.1(2)
C1 C2 C3 C4 . -0.6(4)
N1 C4 C3 C2 . -177.3(2)
C5 C4 C3 C2 . 2.2(4)
O3 C14 N4 O4 . 9.8(3)
C8 C14 N4 O4 . -167.29(17)
C14 N4 O4 Co1 . -18.85(19)
C14 N4 O4 Co1 3 85.25(17)

_cod_database_fobs_code 1544341
